data_4518562
loop_
_publ_author_name
'Gesslbauer, Sami'
'Hutchinson, George'
'White, Andrew J. P.'
'Bur\'es, Jordi'
'Romain, Charles'

_publ_section_title
;
 Chirality-Induced Catalyst Aggregation: Insights into Catalyst Speciation
 and Activity Using Chiral Aluminum Catalysts in Cyclic Ester Ring-Opening
 Polymerization
;
_journal_issue 7
_journal_name_full 'ACS Catalysis'
_journal_page_first 4084
_journal_page_last 4093
_journal_paper_doi 10.1021/acscatal.0c05245
_journal_volume 11
_journal_year 2021
_chemical_absolute_configuration ad
_chemical_formula_moiety 'C75 H112 Al2 N4 O6, 2(C6 H6)'
_chemical_formula_sum 'C87 H124 Al2 N4 O6'
_chemical_formula_weight 1375.85
_space_group_crystal_system monoclinic
_space_group_IT_number 4
_space_group_name_Hall 'P 2yb'
_space_group_name_H-M_alt 'P 1 21 1'
_atom_sites_solution_hydrogens mixed
_audit_creation_method SHELXL-2018/3
_cell_angle_alpha 90
_cell_angle_beta 112.131(2)
_cell_angle_gamma 90
_cell_formula_units_Z 2
_cell_length_a 14.2817(3)
_cell_length_b 19.6139(2)
_cell_length_c 16.3139(3)
_cell_measurement_reflns_used 6269
_cell_measurement_temperature 173(2)
_cell_measurement_theta_max 73.4350
_cell_measurement_theta_min 4.1550
_cell_volume 4233.16(14)
_computing_cell_refinement 'CrysAlisPro, Rigaku OD'
_computing_data_collection 'CrysAlisPro, Rigaku OD'
_computing_data_reduction 'CrysAlisPro, Rigaku OD'
_computing_molecular_graphics 'Bruker SHELXTL'
_computing_publication_material 'CIFTAB-2014 (Sheldrick, 2017)'
_computing_structure_refinement 'SHELXL-2018/3 (Sheldrick, 2018)'
_computing_structure_solution 'SHELXS-2014 (Sheldrick, 2017)'
_diffrn_ambient_temperature 173(2)
_diffrn_detector_area_resol_mean 10.4115
_diffrn_measured_fraction_theta_full 0.983
_diffrn_measured_fraction_theta_max 0.948
_diffrn_measurement_device_type 'Agilent Xcalibur PX Ultra A'
_diffrn_measurement_method 'omega scans'
_diffrn_radiation_type CuK\a
_diffrn_radiation_wavelength 1.54184
_diffrn_reflns_av_R_equivalents 0.0377
_diffrn_reflns_av_unetI/netI 0.0577
_diffrn_reflns_Laue_measured_fraction_full 0.983
_diffrn_reflns_Laue_measured_fraction_max 0.948
_diffrn_reflns_limit_h_max 15
_diffrn_reflns_limit_h_min -17
_diffrn_reflns_limit_k_max 15
_diffrn_reflns_limit_k_min -23
_diffrn_reflns_limit_l_max 19
_diffrn_reflns_limit_l_min -14
_diffrn_reflns_number 13452
_diffrn_reflns_point_group_measured_fraction_full 0.659
_diffrn_reflns_point_group_measured_fraction_max 0.626
_diffrn_reflns_theta_full 67.684
_diffrn_reflns_theta_max 73.434
_diffrn_reflns_theta_min 3.341
_diffrn_source 'Enhance Ultra (Cu) X-ray Source'
_exptl_absorpt_coefficient_mu 0.702
_exptl_absorpt_correction_T_max 0.945
_exptl_absorpt_correction_T_min 0.865
_exptl_absorpt_correction_type analytical
_exptl_absorpt_process_details
; 
CrysAlisPro 1.171.38.46 (Rigaku Oxford Diffraction, 2015) 
Analytical numeric absorption correction using a multifaceted crystal 
model based on expressions derived by R.C. Clark & J.S. Reid. 
(Clark, R. C. & Reid, J. S. (1995). Acta Cryst. A51, 887-897) 
Empirical absorption correction using spherical harmonics, 
implemented in SCALE3 ABSPACK scaling algorithm. 
;
_exptl_crystal_colour Colourless
_exptl_crystal_density_diffrn 1.079
_exptl_crystal_description tablets
_exptl_crystal_F_000 1496
_exptl_crystal_size_max 0.370
_exptl_crystal_size_mid 0.215
_exptl_crystal_size_min 0.104
_refine_diff_density_max 0.369
_refine_diff_density_min -0.263
_refine_diff_density_rms 0.047
_refine_ls_abs_structure_details
; 
 Classical Flack method preferred over Parsons because s.u. lower. 
;
_refine_ls_abs_structure_Flack 0.08(4)
_refine_ls_extinction_method none
_refine_ls_goodness_of_fit_ref 1.036
_refine_ls_hydrogen_treatment mixed
_refine_ls_matrix_type full
_refine_ls_number_parameters 966
_refine_ls_number_reflns 10672
_refine_ls_number_restraints 386
_refine_ls_restrained_S_all 1.039
_refine_ls_R_factor_all 0.0631
_refine_ls_R_factor_gt 0.0555
_refine_ls_shift/su_max 0.004
_refine_ls_shift/su_mean 0.000
_refine_ls_structure_factor_coef Fsqd
_refine_ls_weighting_details 'w=1/[\s^2^(Fo^2^)+(0.0921P)^2^+0.3599P] where P=(Fo^2^+2Fc^2^)/3'
_refine_ls_weighting_scheme calc
_refine_ls_wR_factor_gt 0.1442
_refine_ls_wR_factor_ref 0.1582
_reflns_Friedel_coverage 0.280
_reflns_Friedel_fraction_full 0.314
_reflns_Friedel_fraction_max 0.283
_reflns_number_gt 9496
_reflns_number_total 10672
_reflns_threshold_expression 'I > 2\s(I)'
_cod_data_source_file cs0c05245_si_002.cif
_cod_data_source_block S_S-2
_cod_depositor_comments 'Adding full bibliography for 4518561--4518563.cif.'
_cod_original_cell_volume 4233.15(13)
_cod_original_sg_symbol_H-M 'P 21'
_cod_database_code 4518562
_shelx_shelxl_version_number 2018/3
_shelx_space_group_comment
; 
The symmetry employed for this shelxl refinement is uniquely defined 
by the following loop, which should always be used as a source of 
symmetry information in preference to the above space-group names. 
They are only intended as comments. 
;

loop_
_space_group_symop_operation_xyz
'x, y, z'
'-x, y+1/2, -z'

loop_
_atom_site_label
_atom_site_type_symbol
_atom_site_fract_x
_atom_site_fract_y
_atom_site_fract_z
_atom_site_U_iso_or_equiv
_atom_site_adp_type
_atom_site_occupancy
_atom_site_site_symmetry_order
_atom_site_calc_flag
_atom_site_refinement_flags_posn
_atom_site_refinement_flags_adp
_atom_site_refinement_flags_occupancy
_atom_site_disorder_assembly
_atom_site_disorder_group
Al1 Al 0.11501(7) 0.29870(9) 0.67199(7) 0.0291(2) Uani 1 1 d . . . . .
C1 C 0.0457(3) 0.2614(2) 0.7971(2) 0.0333(7) Uani 1 1 d . . . . .
O1 O 0.0549(2) 0.31493(16) 0.75039(18) 0.0368(6) Uani 1 1 d . . . . .
Al2 Al 0.29243(7) 0.38923(9) 0.73988(7) 0.0313(2) Uani 1 1 d . . . . .
C2 C 0.0020(3) 0.2665(2) 0.8618(2) 0.0386(8) Uani 1 1 d . . . . .
C3 C 0.0011(4) 0.2073(3) 0.9091(3) 0.0489(10) Uani 1 1 d . . . . .
H3A H -0.025382 0.210496 0.954356 0.059 Uiso 1 1 calc R U . . .
C4 C 0.0362(4) 0.1440(3) 0.8948(3) 0.0539(11) Uani 1 1 d D . . . .
C5 C 0.0730(4) 0.1394(3) 0.8270(3) 0.0495(10) Uani 1 1 d . . . . .
H5A H 0.094825 0.096635 0.813296 0.059 Uiso 1 1 calc R U . . .
C6 C 0.0776(3) 0.1970(2) 0.7797(2) 0.0361(8) Uani 1 1 d . . . . .
N7 N 0.1015(2) 0.19683(16) 0.70003(18) 0.0319(6) Uani 1 1 d D . . . .
H7 H 0.0462(5) 0.1859(8) 0.6525(4) 0.037(11) Uiso 1 1 d D . . . .
C8 C 0.1885(3) 0.1600(2) 0.6916(3) 0.0348(8) Uani 1 1 d . . . . .
H8A H 0.252105 0.177320 0.738415 0.042 Uiso 1 1 calc R U . . .
C9 C 0.1882(4) 0.0818(2) 0.6975(3) 0.0485(10) Uani 1 1 d . . . . .
H9AA H 0.191389 0.068006 0.756893 0.058 Uiso 1 1 calc R U . . .
H9BA H 0.124681 0.063767 0.653035 0.058 Uiso 1 1 calc R U . . .
C10 C 0.2780(4) 0.0520(2) 0.6813(3) 0.0540(11) Uani 1 1 d . . . . .
H10A H 0.341229 0.066941 0.729145 0.065 Uiso 1 1 calc R U . . .
H10B H 0.274982 0.001625 0.683469 0.065 Uiso 1 1 calc R U . . .
C11 C 0.2805(5) 0.0730(3) 0.5941(4) 0.0626(14) Uani 1 1 d . . . . .
H11A H 0.221197 0.053829 0.545609 0.075 Uiso 1 1 calc R U . . .
H11B H 0.342302 0.054783 0.588168 0.075 Uiso 1 1 calc R U . . .
C12 C 0.2794(4) 0.1517(3) 0.5862(4) 0.0529(11) Uani 1 1 d . . . . .
H12A H 0.342228 0.170720 0.630728 0.063 Uiso 1 1 calc R U . . .
H12B H 0.276498 0.164903 0.526758 0.063 Uiso 1 1 calc R U . . .
C13 C 0.1891(3) 0.1804(2) 0.6010(3) 0.0362(8) Uani 1 1 d . . . . .
H13A H 0.128012 0.158890 0.555559 0.043 Uiso 1 1 calc R U . . .
N14 N 0.17735(18) 0.25632(14) 0.5863(2) 0.0322(6) Uani 1 1 d D . . . .
H14 H 0.2396(3) 0.2735(5) 0.5982(13) 0.031(10) Uiso 1 1 d D . . . .
C15 C 0.1053(3) 0.2733(2) 0.4981(2) 0.0311(7) Uani 1 1 d . . . . .
C16 C 0.1284(3) 0.2739(2) 0.4225(2) 0.0360(8) Uani 1 1 d . . . . .
H16A H 0.194744 0.263260 0.426256 0.043 Uiso 1 1 calc R U . . .
C17 C 0.0533(3) 0.2904(2) 0.3414(2) 0.0396(8) Uani 1 1 d . . . . .
C18 C -0.0439(3) 0.3034(2) 0.3395(2) 0.0407(8) Uani 1 1 d . . . . .
H18A H -0.095691 0.313318 0.283837 0.049 Uiso 1 1 calc R U . . .
C19 C -0.0696(3) 0.3028(2) 0.4142(3) 0.0380(8) Uani 1 1 d . . . . .
C20 C 0.0092(3) 0.2902(2) 0.4967(2) 0.0328(7) Uani 1 1 d . . . . .
O20 O -0.00338(18) 0.29390(17) 0.57329(17) 0.0341(5) Uani 1 1 d . . . . .
C21 C -0.0470(3) 0.3333(3) 0.8734(3) 0.0430(9) Uani 1 1 d . . . . .
C22 C 0.0268(4) 0.3931(3) 0.8948(4) 0.0593(12) Uani 1 1 d . . . . .
H22A H 0.049553 0.400011 0.845743 0.089 Uiso 1 1 calc R U . . .
H22B H 0.085166 0.383175 0.949026 0.089 Uiso 1 1 calc R U . . .
H22C H -0.007042 0.434421 0.903268 0.089 Uiso 1 1 calc R U . . .
C23 C -0.0890(4) 0.3284(3) 0.9468(4) 0.0601(13) Uani 1 1 d . . . . .
H23A H -0.034798 0.314851 1.002278 0.090 Uiso 1 1 calc R U . . .
H23B H -0.143210 0.294426 0.930595 0.090 Uiso 1 1 calc R U . . .
H23C H -0.115778 0.372908 0.954636 0.090 Uiso 1 1 calc R U . . .
C24 C -0.1365(4) 0.3485(4) 0.7868(4) 0.0625(13) Uani 1 1 d . . . . .
H24A H -0.187477 0.312567 0.775608 0.094 Uiso 1 1 calc R U . . .
H24B H -0.112732 0.350155 0.737755 0.094 Uiso 1 1 calc R U . . .
H24C H -0.166411 0.392553 0.791673 0.094 Uiso 1 1 calc R U . . .
C25 C 0.0257(9) 0.0799(5) 0.9462(7) 0.078(4) Uani 0.750(18) 1 d D U P A 1
C26 C 0.0703(13) 0.0966(6) 1.0443(6) 0.107(5) Uani 0.750(18) 1 d D U P A 1
H26A H 0.141879 0.108496 1.061663 0.160 Uiso 0.750(18) 1 calc R U P A 1
H26B H 0.033869 0.135258 1.056303 0.160 Uiso 0.750(18) 1 calc R U P A 1
H26C H 0.064058 0.056885 1.078306 0.160 Uiso 0.750(18) 1 calc R U P A 1
C27 C -0.0842(9) 0.0616(8) 0.9187(8) 0.111(5) Uani 0.750(18) 1 d D U P A 1
H27A H -0.112419 0.050909 0.855334 0.167 Uiso 0.750(18) 1 calc R U P A 1
H27B H -0.090864 0.021779 0.952391 0.167 Uiso 0.750(18) 1 calc R U P A 1
H27C H -0.121054 0.100152 0.930389 0.167 Uiso 0.750(18) 1 calc R U P A 1
C28 C 0.0826(12) 0.0192(4) 0.9288(9) 0.105(4) Uani 0.750(18) 1 d D U P A 1
H28A H 0.154303 0.030753 0.946574 0.158 Uiso 0.750(18) 1 calc R U P A 1
H28B H 0.075640 -0.020214 0.963044 0.158 Uiso 0.750(18) 1 calc R U P A 1
H28C H 0.054376 0.007965 0.865600 0.158 Uiso 0.750(18) 1 calc R U P A 1
C25' C 0.0350(19) 0.0834(12) 0.9556(17) 0.068(8) Uiso 0.250(18) 1 d D U P A 2
C26' C 0.015(2) 0.105(2) 1.037(2) 0.087(9) Uiso 0.250(18) 1 d D U P A 2
H26D H -0.047451 0.131056 1.018395 0.130 Uiso 0.250(18) 1 calc R U P A 2
H26E H 0.009127 0.064017 1.069015 0.130 Uiso 0.250(18) 1 calc R U P A 2
H26F H 0.071655 0.132748 1.074694 0.130 Uiso 0.250(18) 1 calc R U P A 2
C27' C -0.054(2) 0.041(2) 0.897(2) 0.103(10) Uiso 0.250(18) 1 d D U P A 2
H27D H -0.116195 0.067147 0.881144 0.155 Uiso 0.250(18) 1 calc R U P A 2
H27E H -0.043106 0.027149 0.843627 0.155 Uiso 0.250(18) 1 calc R U P A 2
H27F H -0.059217 -0.000433 0.929705 0.155 Uiso 0.250(18) 1 calc R U P A 2
C28' C 0.131(2) 0.043(2) 0.981(3) 0.102(9) Uiso 0.250(18) 1 d D U P A 2
H28D H 0.142013 0.029494 0.927006 0.153 Uiso 0.250(18) 1 calc R U P A 2
H28E H 0.188108 0.070317 1.018476 0.153 Uiso 0.250(18) 1 calc R U P A 2
H28F H 0.125579 0.001585 1.012797 0.153 Uiso 0.250(18) 1 calc R U P A 2
C29 C 0.0737(4) 0.2953(3) 0.2549(3) 0.0477(9) Uani 1 1 d . . . . .
C30 C 0.1805(5) 0.2752(4) 0.2688(4) 0.0728(16) Uani 1 1 d . . . . .
H30A H 0.193485 0.228727 0.292579 0.109 Uiso 1 1 calc R U . . .
H30B H 0.227865 0.306752 0.310665 0.109 Uiso 1 1 calc R U . . .
H30C H 0.189425 0.276932 0.212163 0.109 Uiso 1 1 calc R U . . .
C31 C -0.0001(5) 0.2473(3) 0.1846(3) 0.0690(15) Uani 1 1 d . . . . .
H31A H -0.069917 0.261144 0.172943 0.103 Uiso 1 1 calc R U . . .
H31B H 0.010157 0.200292 0.206695 0.103 Uiso 1 1 calc R U . . .
H31C H 0.012676 0.250009 0.129771 0.103 Uiso 1 1 calc R U . . .
C32 C 0.0534(5) 0.3678(3) 0.2193(4) 0.0668(14) Uani 1 1 d . . . . .
H32A H 0.095645 0.399633 0.264392 0.100 Uiso 1 1 calc R U . . .
H32B H -0.018016 0.378953 0.204343 0.100 Uiso 1 1 calc R U . . .
H32C H 0.069565 0.371551 0.166148 0.100 Uiso 1 1 calc R U . . .
C33 C -0.1777(3) 0.3168(3) 0.4099(3) 0.0541(12) Uani 1 1 d . . . . .
C34 C -0.2505(4) 0.3299(4) 0.3130(4) 0.079(2) Uani 1 1 d . . . . .
H34A H -0.248962 0.290740 0.276186 0.119 Uiso 1 1 calc R U . . .
H34B H -0.229232 0.370971 0.290582 0.119 Uiso 1 1 calc R U . . .
H34C H -0.319422 0.336158 0.311055 0.119 Uiso 1 1 calc R U . . .
C35 C -0.2156(4) 0.2560(4) 0.4462(4) 0.0712(16) Uani 1 1 d . . . . .
H35A H -0.171686 0.248833 0.508329 0.107 Uiso 1 1 calc R U . . .
H35B H -0.214608 0.215221 0.411843 0.107 Uiso 1 1 calc R U . . .
H35C H -0.284802 0.264728 0.441983 0.107 Uiso 1 1 calc R U . . .
C36 C -0.1782(4) 0.3813(4) 0.4627(4) 0.0692(16) Uani 1 1 d . . . . .
H36A H -0.145894 0.418681 0.443337 0.104 Uiso 1 1 calc R U . . .
H36B H -0.141008 0.372714 0.525899 0.104 Uiso 1 1 calc R U . . .
H36C H -0.248125 0.393834 0.452722 0.104 Uiso 1 1 calc R U . . .
C41 C 0.4087(3) 0.4235(3) 0.6542(3) 0.0418(9) Uani 1 1 d . . . . .
O41 O 0.34153(19) 0.37430(16) 0.65264(18) 0.0373(6) Uani 1 1 d . . . . .
C42 C 0.4881(3) 0.4130(3) 0.6239(3) 0.0504(11) Uani 1 1 d . . . . .
C43 C 0.5537(4) 0.4676(3) 0.6327(3) 0.0612(13) Uani 1 1 d . . . . .
H43A H 0.607758 0.461195 0.613007 0.073 Uiso 1 1 calc R U . . .
C44 C 0.5458(4) 0.5305(3) 0.6680(4) 0.0601(13) Uani 1 1 d D . . . .
C45 C 0.4667(4) 0.5396(3) 0.6969(3) 0.0513(10) Uani 1 1 d . . . . .
H45A H 0.459026 0.581977 0.721891 0.062 Uiso 1 1 calc R U . . .
C46 C 0.3993(3) 0.4873(2) 0.6895(3) 0.0413(9) Uani 1 1 d . . . . .
N47 N 0.3145(2) 0.49183(15) 0.7178(2) 0.0365(7) Uani 1 1 d D . . . .
H47 H 0.2587(4) 0.5086(5) 0.6751(5) 0.060(16) Uiso 1 1 d D . . . .
C48 C 0.3212(3) 0.5344(2) 0.7963(3) 0.0400(8) Uani 1 1 d . . . . .
H48A H 0.389464 0.528365 0.844079 0.048 Uiso 1 1 calc R U . . .
C49 C 0.3019(4) 0.6111(2) 0.7754(3) 0.0543(11) Uani 1 1 d . . . . .
H49A H 0.356810 0.630156 0.759265 0.065 Uiso 1 1 calc R U . . .
H49B H 0.237360 0.617027 0.724170 0.065 Uiso 1 1 calc R U . . .
C50 C 0.2970(5) 0.6495(3) 0.8553(4) 0.0630(13) Uani 1 1 d . . . . .
H50A H 0.363603 0.646467 0.904772 0.076 Uiso 1 1 calc R U . . .
H50B H 0.283131 0.698281 0.839769 0.076 Uiso 1 1 calc R U . . .
C51 C 0.2176(5) 0.6223(3) 0.8853(4) 0.0655(14) Uani 1 1 d . . . . .
H51A H 0.150102 0.628161 0.837856 0.079 Uiso 1 1 calc R U . . .
H51B H 0.218792 0.647652 0.938101 0.079 Uiso 1 1 calc R U . . .
C52 C 0.2377(4) 0.5460(3) 0.9079(3) 0.0511(11) Uani 1 1 d . . . . .
H52A H 0.302806 0.540639 0.958566 0.061 Uiso 1 1 calc R U . . .
H52B H 0.183526 0.527283 0.925394 0.061 Uiso 1 1 calc R U . . .
C53 C 0.2411(3) 0.5062(2) 0.8279(3) 0.0388(8) Uani 1 1 d . . . . .
H53A H 0.174213 0.513253 0.778570 0.047 Uiso 1 1 calc R U . . .
N54 N 0.25484(19) 0.43062(12) 0.8418(2) 0.0344(7) Uani 1 1 d D . . . .
H54 H 0.1995(3) 0.4096(4) 0.8433(6) 0.032(11) Uiso 1 1 d D . . . .
C55 C 0.3381(3) 0.4114(2) 0.9229(3) 0.0361(8) Uani 1 1 d . . . . .
C56 C 0.3316(3) 0.4122(2) 1.0062(3) 0.0403(8) Uani 1 1 d . . . . .
H56A H 0.269305 0.422647 1.011818 0.048 Uiso 1 1 calc R U . . .
C57 C 0.4168(3) 0.3976(3) 1.0805(3) 0.0435(9) Uani 1 1 d . . . . .
C58 C 0.5064(3) 0.3826(3) 1.0677(3) 0.0484(10) Uani 1 1 d . . . . .
H58A H 0.565256 0.373463 1.118697 0.058 Uiso 1 1 calc R U . . .
C59 C 0.5152(3) 0.3801(2) 0.9856(3) 0.0405(9) Uani 1 1 d . . . . .
C60 C 0.4258(3) 0.3915(2) 0.9101(2) 0.0344(7) Uani 1 1 d . . . . .
O60 O 0.42012(18) 0.38543(16) 0.82788(17) 0.0357(5) Uani 1 1 d . . . . .
C61 C 0.5017(4) 0.3442(3) 0.5862(4) 0.0620(14) Uani 1 1 d . . . . .
C62 C 0.5214(5) 0.2886(4) 0.6561(5) 0.0778(17) Uani 1 1 d . . . . .
H62A H 0.466846 0.288640 0.678754 0.117 Uiso 1 1 calc R U . . .
H62B H 0.585999 0.297380 0.704781 0.117 Uiso 1 1 calc R U . . .
H62C H 0.523897 0.244195 0.629546 0.117 Uiso 1 1 calc R U . . .
C63 C 0.4057(4) 0.3277(4) 0.5043(4) 0.0778(19) Uani 1 1 d . . . . .
H63A H 0.398157 0.361155 0.457635 0.117 Uiso 1 1 calc R U . . .
H63B H 0.346361 0.329617 0.520684 0.117 Uiso 1 1 calc R U . . .
H63C H 0.411658 0.281924 0.482797 0.117 Uiso 1 1 calc R U . . .
C64 C 0.5909(5) 0.3443(5) 0.5547(6) 0.089(2) Uani 1 1 d . . . . .
H64A H 0.652086 0.360224 0.602723 0.133 Uiso 1 1 calc R U . . .
H64B H 0.575364 0.374788 0.503627 0.133 Uiso 1 1 calc R U . . .
H64C H 0.601748 0.297980 0.537580 0.133 Uiso 1 1 calc R U . . .
C65 C 0.6224(6) 0.5886(5) 0.6786(6) 0.074(3) Uani 0.790(14) 1 d D U P B 1
C66 C 0.7187(7) 0.5688(6) 0.7584(6) 0.101(4) Uani 0.790(14) 1 d D . P B 1
H66A H 0.702614 0.565003 0.811524 0.152 Uiso 0.790(14) 1 calc R U P B 1
H66B H 0.744051 0.524967 0.746597 0.152 Uiso 0.790(14) 1 calc R U P B 1
H66C H 0.770444 0.603942 0.767520 0.152 Uiso 0.790(14) 1 calc R U P B 1
C67 C 0.6471(7) 0.5944(6) 0.5969(6) 0.094(4) Uani 0.790(14) 1 d D . P B 1
H67A H 0.670916 0.550283 0.584359 0.141 Uiso 0.790(14) 1 calc R U P B 1
H67B H 0.586453 0.608114 0.546645 0.141 Uiso 0.790(14) 1 calc R U P B 1
H67C H 0.700137 0.628753 0.606679 0.141 Uiso 0.790(14) 1 calc R U P B 1
C68 C 0.5853(9) 0.6562(5) 0.6999(10) 0.135(7) Uani 0.790(14) 1 d D . P B 1
H68A H 0.569629 0.651327 0.753160 0.202 Uiso 0.790(14) 1 calc R U P B 1
H68B H 0.637982 0.690831 0.710168 0.202 Uiso 0.790(14) 1 calc R U P B 1
H68C H 0.524298 0.670192 0.650135 0.202 Uiso 0.790(14) 1 calc R U P B 1
C65' C 0.629(3) 0.5841(17) 0.684(2) 0.094(11) Uiso 0.210(14) 1 d D U P B 2
C66' C 0.727(4) 0.565(3) 0.672(4) 0.17(3) Uiso 0.210(14) 1 d D . P B 2
H66D H 0.765269 0.532023 0.717554 0.250 Uiso 0.210(14) 1 calc R U P B 2
H66E H 0.711318 0.544748 0.613305 0.250 Uiso 0.210(14) 1 calc R U P B 2
H66F H 0.768568 0.606011 0.677378 0.250 Uiso 0.210(14) 1 calc R U P B 2
C67' C 0.572(4) 0.635(4) 0.612(3) 0.18(3) Uiso 0.210(14) 1 d D . P B 2
H67D H 0.553364 0.614057 0.554025 0.264 Uiso 0.210(14) 1 calc R U P B 2
H67E H 0.510686 0.649820 0.621045 0.264 Uiso 0.210(14) 1 calc R U P B 2
H67F H 0.614965 0.675093 0.616084 0.264 Uiso 0.210(14) 1 calc R U P B 2
C68' C 0.658(3) 0.618(2) 0.774(2) 0.092(11) Uiso 0.210(14) 1 d D . P B 2
H68D H 0.694949 0.585366 0.820811 0.138 Uiso 0.210(14) 1 calc R U P B 2
H68E H 0.700701 0.657738 0.777651 0.138 Uiso 0.210(14) 1 calc R U P B 2
H68F H 0.596422 0.632465 0.782613 0.138 Uiso 0.210(14) 1 calc R U P B 2
C69 C 0.4142(3) 0.3965(3) 1.1736(3) 0.0545(12) Uani 1 1 d . . . . .
C70 C 0.3110(4) 0.4196(5) 1.1734(4) 0.078(2) Uani 1 1 d . . . . .
H70A H 0.258484 0.387575 1.138416 0.117 Uiso 1 1 calc R U . . .
H70B H 0.295213 0.465273 1.147430 0.117 Uiso 1 1 calc R U . . .
H70C H 0.313555 0.420718 1.234301 0.117 Uiso 1 1 calc R U . . .
C71 C 0.4942(4) 0.4454(4) 1.2344(4) 0.0709(16) Uani 1 1 d . . . . .
H71A H 0.478569 0.492068 1.211932 0.106 Uiso 1 1 calc R U . . .
H71B H 0.560978 0.432411 1.235582 0.106 Uiso 1 1 calc R U . . .
H71C H 0.494171 0.442917 1.294348 0.106 Uiso 1 1 calc R U . . .
C72 C 0.4369(5) 0.3241(4) 1.2118(4) 0.0741(17) Uani 1 1 d . . . . .
H72A H 0.500476 0.308116 1.208686 0.111 Uiso 1 1 calc R U . . .
H72B H 0.381867 0.293482 1.177436 0.111 Uiso 1 1 calc R U . . .
H72C H 0.442818 0.324490 1.273630 0.111 Uiso 1 1 calc R U . . .
C73 C 0.6160(3) 0.3655(3) 0.9745(3) 0.0496(11) Uani 1 1 d . . . . .
C74 C 0.7055(3) 0.3633(4) 1.0646(4) 0.0747(19) Uani 1 1 d . . . . .
H74A H 0.708405 0.406227 1.096231 0.112 Uiso 1 1 calc R U . . .
H74B H 0.768641 0.357063 1.054917 0.112 Uiso 1 1 calc R U . . .
H74C H 0.696265 0.325288 1.099740 0.112 Uiso 1 1 calc R U . . .
C75 C 0.6372(3) 0.4223(3) 0.9192(4) 0.0563(12) Uani 1 1 d . . . . .
H75A H 0.582509 0.423817 0.860697 0.084 Uiso 1 1 calc R U . . .
H75B H 0.701434 0.413179 0.912514 0.084 Uiso 1 1 calc R U . . .
H75C H 0.641263 0.466218 0.949023 0.084 Uiso 1 1 calc R U . . .
C76 C 0.6116(4) 0.2974(3) 0.9288(5) 0.0670(14) Uani 1 1 d . . . . .
H76A H 0.675771 0.289274 0.921714 0.101 Uiso 1 1 calc R U . . .
H76B H 0.556398 0.298119 0.870564 0.101 Uiso 1 1 calc R U . . .
H76C H 0.599632 0.260919 0.964781 0.101 Uiso 1 1 calc R U . . .
O80 O 0.15381(17) 0.38768(15) 0.65838(16) 0.0320(5) Uani 1 1 d . . . . .
C81 C 0.1102(3) 0.4318(2) 0.5833(3) 0.0427(9) Uani 1 1 d . . . . .
H81A H 0.061801 0.405691 0.533367 0.051 Uiso 1 1 calc R U . . .
H81B H 0.164090 0.449408 0.564710 0.051 Uiso 1 1 calc R U . . .
C82 C 0.0556(3) 0.4915(3) 0.6058(3) 0.0503(11) Uani 1 1 d . . . . .
C83 C -0.0054(4) 0.4793(3) 0.6524(4) 0.0603(13) Uani 1 1 d . . . . .
H83A H -0.012901 0.434203 0.670269 0.072 Uiso 1 1 calc R U . . .
C84 C -0.0562(5) 0.5329(4) 0.6732(5) 0.0802(19) Uani 1 1 d . . . . .
H84A H -0.098487 0.523881 0.705094 0.096 Uiso 1 1 calc R U . . .
C85 C -0.0464(6) 0.5970(4) 0.6491(5) 0.088(2) Uani 1 1 d . . . . .
H85A H -0.081888 0.632955 0.663845 0.105 Uiso 1 1 calc R U . . .
C86 C 0.0151(5) 0.6111(3) 0.6031(5) 0.079(2) Uani 1 1 d . . . . .
H86A H 0.023112 0.656710 0.587078 0.094 Uiso 1 1 calc R U . . .
C87 C 0.0652(4) 0.5577(3) 0.5802(4) 0.0655(15) Uani 1 1 d . . . . .
H87A H 0.106068 0.566751 0.546996 0.079 Uiso 1 1 calc R U . . .
O90 O 0.25043(17) 0.30234(12) 0.75607(14) 0.0328(5) Uani 1 1 d D . . . .
H90 H 0.267(2) 0.2830(4) 0.8097(3) 0.064(17) Uiso 1 1 d D . . . .
C101 C 0.4167(6) 0.1878(4) 0.9083(4) 0.086(3) Uani 0.737(9) 1 d G U P C 1
H10C H 0.422443 0.217187 0.864207 0.103 Uiso 0.737(9) 1 calc R U P C 1
C102 C 0.3766(6) 0.2121(3) 0.9682(5) 0.091(3) Uani 0.737(9) 1 d G U P C 1
H10D H 0.354998 0.258193 0.965057 0.109 Uiso 0.737(9) 1 calc R U P C 1
C103 C 0.3681(7) 0.1691(4) 1.0327(5) 0.110(3) Uani 0.737(9) 1 d G U P C 1
H10E H 0.340740 0.185708 1.073693 0.132 Uiso 0.737(9) 1 calc R U P C 1
C104 C 0.3997(7) 0.1016(3) 1.0374(5) 0.101(3) Uani 0.737(9) 1 d G U P C 1
H10F H 0.393927 0.072216 1.081479 0.121 Uiso 0.737(9) 1 calc R U P C 1
C105 C 0.4398(6) 0.0773(3) 0.9775(5) 0.090(3) Uani 0.737(9) 1 d G U P C 1
H10G H 0.461372 0.031209 0.980631 0.108 Uiso 0.737(9) 1 calc R U P C 1
C106 C 0.4482(5) 0.1203(4) 0.9129(4) 0.094(3) Uani 0.737(9) 1 d G U P C 1
H10H H 0.475631 0.103693 0.871994 0.113 Uiso 0.737(9) 1 calc R U P C 1
C111 C 0.4026(17) 0.2129(10) 0.9418(17) 0.079(6) Uiso 0.263(9) 1 d G U P C 2
H11C H 0.434261 0.251032 0.927186 0.095 Uiso 0.263(9) 1 calc R U P C 2
C112 C 0.3271(18) 0.2228(9) 0.9750(16) 0.088(6) Uiso 0.263(9) 1 d G U P C 2
H11D H 0.307164 0.267688 0.982994 0.106 Uiso 0.263(9) 1 calc R U P C 2
C113 C 0.2808(17) 0.1670(12) 0.9963(16) 0.115(7) Uiso 0.263(9) 1 d G U P C 2
H11E H 0.229186 0.173713 1.019000 0.137 Uiso 0.263(9) 1 calc R U P C 2
C114 C 0.3100(18) 0.1012(10) 0.9846(17) 0.111(6) Uiso 0.263(9) 1 d G U P C 2
H11F H 0.278303 0.063083 0.999199 0.133 Uiso 0.263(9) 1 calc R U P C 2
C115 C 0.3855(17) 0.0913(9) 0.9514(15) 0.092(6) Uiso 0.263(9) 1 d G U P C 2
H11G H 0.405400 0.046427 0.943392 0.111 Uiso 0.263(9) 1 calc R U P C 2
C116 C 0.4318(15) 0.1472(12) 0.9300(15) 0.087(5) Uiso 0.263(9) 1 d G U P C 2
H11H H 0.483380 0.140400 0.907385 0.104 Uiso 0.263(9) 1 calc R U P C 2
C121 C 0.2150(10) 0.5130(5) 0.4101(7) 0.147(5) Uani 0.771(10) 1 d G U P D 1
H12C H 0.198942 0.467325 0.419259 0.177 Uiso 0.771(10) 1 calc R U P D 1
C122 C 0.1418(6) 0.5545(6) 0.3506(7) 0.143(5) Uani 0.771(10) 1 d G U P D 1
H12D H 0.075798 0.537205 0.319125 0.172 Uiso 0.771(10) 1 calc R U P D 1
C123 C 0.1652(7) 0.6213(6) 0.3371(6) 0.139(5) Uani 0.771(10) 1 d G U P D 1
H12E H 0.115239 0.649662 0.296486 0.166 Uiso 0.771(10) 1 calc R U P D 1
C124 C 0.2618(9) 0.6466(5) 0.3832(8) 0.153(5) Uani 0.771(10) 1 d G U P D 1
H12F H 0.277825 0.692238 0.373980 0.183 Uiso 0.771(10) 1 calc R U P D 1
C125 C 0.3350(6) 0.6051(7) 0.4427(7) 0.172(6) Uani 0.771(10) 1 d G U P D 1
H12G H 0.400970 0.622359 0.474114 0.207 Uiso 0.771(10) 1 calc R U P D 1
C126 C 0.3115(8) 0.5383(7) 0.4561(6) 0.148(5) Uani 0.771(10) 1 d G U P D 1
H12H H 0.361531 0.509902 0.496754 0.178 Uiso 0.771(10) 1 calc R U P D 1
C131 C 0.191(3) 0.591(2) 0.386(3) 0.145(6) Uiso 0.229(10) 1 d G U P D 2
H13B H 0.130925 0.592706 0.398322 0.173 Uiso 0.229(10) 1 calc R U P D 2
C132 C 0.205(3) 0.636(2) 0.326(3) 0.135(7) Uiso 0.229(10) 1 d G U P D 2
H13C H 0.154505 0.669466 0.297972 0.161 Uiso 0.229(10) 1 calc R U P D 2
C133 C 0.292(3) 0.633(2) 0.308(2) 0.138(9) Uiso 0.229(10) 1 d G U P D 2
H13D H 0.301857 0.664487 0.267453 0.166 Uiso 0.229(10) 1 calc R U P D 2
C134 C 0.366(2) 0.585(2) 0.350(3) 0.163(10) Uiso 0.229(10) 1 d G U P D 2
H13E H 0.425631 0.582749 0.337284 0.195 Uiso 0.229(10) 1 calc R U P D 2
C135 C 0.352(3) 0.539(2) 0.409(3) 0.144(8) Uiso 0.229(10) 1 d G U P D 2
H13F H 0.402054 0.505989 0.437635 0.173 Uiso 0.229(10) 1 calc R U P D 2
C136 C 0.264(3) 0.542(2) 0.427(3) 0.153(7) Uiso 0.229(10) 1 d G U P D 2
H13G H 0.254702 0.510966 0.468155 0.184 Uiso 0.229(10) 1 calc R U P D 2

loop_
_atom_site_aniso_label
_atom_site_aniso_U_11
_atom_site_aniso_U_22
_atom_site_aniso_U_33
_atom_site_aniso_U_23
_atom_site_aniso_U_13
_atom_site_aniso_U_12
Al1 0.0320(5) 0.0251(5) 0.0294(5) -0.0004(4) 0.0106(4) 0.0015(4)
C1 0.0348(16) 0.0310(19) 0.0299(17) -0.0007(14) 0.0074(13) -0.0006(14)
O1 0.0455(13) 0.0313(14) 0.0387(13) 0.0000(11) 0.0217(11) 0.0011(11)
Al2 0.0314(5) 0.0275(5) 0.0333(5) -0.0009(4) 0.0103(4) 0.0003(4)
C2 0.0379(18) 0.045(2) 0.0322(18) -0.0003(16) 0.0122(15) -0.0018(17)
C3 0.059(2) 0.053(3) 0.040(2) 0.0022(19) 0.0248(19) -0.005(2)
C4 0.077(3) 0.043(2) 0.048(2) 0.004(2) 0.030(2) -0.002(2)
C5 0.073(3) 0.034(2) 0.046(2) 0.0051(18) 0.026(2) 0.000(2)
C6 0.0433(19) 0.0312(19) 0.0334(18) 0.0003(15) 0.0139(15) -0.0030(16)
N7 0.0365(14) 0.0260(14) 0.0316(15) -0.0004(12) 0.0111(12) 0.0010(12)
C8 0.0367(17) 0.0283(18) 0.0362(19) 0.0001(14) 0.0100(14) 0.0037(14)
C9 0.060(3) 0.033(2) 0.050(2) 0.0034(18) 0.018(2) 0.0073(19)
C10 0.068(3) 0.029(2) 0.061(3) 0.0034(19) 0.019(2) 0.020(2)
C11 0.080(3) 0.042(3) 0.073(3) -0.001(2) 0.037(3) 0.027(2)
C12 0.060(3) 0.039(2) 0.068(3) 0.007(2) 0.035(2) 0.020(2)
C13 0.0398(18) 0.0321(19) 0.0349(19) -0.0012(15) 0.0119(15) 0.0065(15)
N14 0.0302(14) 0.0327(16) 0.0319(15) 0.0007(12) 0.0094(11) 0.0039(12)
C15 0.0369(17) 0.0270(16) 0.0279(16) 0.0011(13) 0.0104(13) 0.0042(14)
C16 0.0409(18) 0.0336(18) 0.0346(18) 0.0009(15) 0.0155(15) 0.0022(15)
C17 0.054(2) 0.033(2) 0.0310(18) 0.0006(15) 0.0149(15) 0.0021(17)
C18 0.0468(19) 0.0345(19) 0.0313(18) -0.0015(16) 0.0040(15) 0.0074(17)
C19 0.0388(17) 0.0315(18) 0.0369(19) -0.0047(16) 0.0064(14) 0.0074(16)
C20 0.0323(16) 0.0289(18) 0.0341(17) -0.0053(14) 0.0091(13) 0.0028(14)
O20 0.0314(11) 0.0358(13) 0.0336(12) -0.0008(11) 0.0107(9) 0.0018(11)
C21 0.0401(19) 0.054(3) 0.039(2) -0.0037(18) 0.0195(17) 0.0047(18)
C22 0.064(3) 0.053(3) 0.071(3) -0.020(3) 0.037(2) -0.005(2)
C23 0.068(3) 0.069(3) 0.058(3) -0.003(2) 0.040(2) 0.009(3)
C24 0.053(3) 0.073(4) 0.060(3) 0.006(3) 0.019(2) 0.018(2)
C25 0.137(9) 0.050(4) 0.066(5) 0.015(4) 0.060(6) -0.002(5)
C26 0.190(14) 0.073(6) 0.053(5) 0.028(4) 0.041(6) 0.000(8)
C27 0.132(9) 0.104(9) 0.103(8) 0.027(7) 0.050(7) -0.047(8)
C28 0.187(11) 0.037(4) 0.123(9) 0.029(5) 0.094(9) 0.010(6)
C29 0.063(2) 0.048(2) 0.0334(19) 0.0019(18) 0.0201(17) 0.000(2)
C30 0.084(4) 0.095(5) 0.057(3) 0.007(3) 0.046(3) 0.009(3)
C31 0.104(4) 0.066(3) 0.040(3) -0.011(2) 0.030(3) -0.024(3)
C32 0.095(4) 0.055(3) 0.053(3) 0.012(2) 0.031(3) -0.001(3)
C33 0.037(2) 0.070(3) 0.042(2) -0.013(2) 0.0003(17) 0.019(2)
C34 0.048(3) 0.123(6) 0.048(3) -0.017(3) -0.003(2) 0.034(3)
C35 0.040(2) 0.089(4) 0.082(4) -0.017(3) 0.020(2) -0.003(3)
C36 0.060(3) 0.081(4) 0.055(3) -0.014(3) 0.009(2) 0.037(3)
C41 0.0384(19) 0.050(2) 0.038(2) -0.0042(18) 0.0151(16) -0.0051(18)
O41 0.0366(12) 0.0365(14) 0.0406(14) -0.0051(11) 0.0164(10) -0.0040(11)
C42 0.043(2) 0.067(3) 0.046(2) -0.012(2) 0.0219(18) -0.008(2)
C43 0.055(3) 0.085(4) 0.054(3) -0.006(3) 0.032(2) -0.014(3)
C44 0.067(3) 0.065(3) 0.058(3) -0.008(2) 0.035(2) -0.023(3)
C45 0.059(2) 0.045(2) 0.053(2) -0.003(2) 0.026(2) -0.011(2)
C46 0.044(2) 0.040(2) 0.037(2) -0.0001(17) 0.0129(16) -0.0041(17)
N47 0.0407(16) 0.0309(16) 0.0352(16) -0.0019(13) 0.0110(13) -0.0002(13)
C48 0.048(2) 0.0278(18) 0.039(2) -0.0059(16) 0.0106(16) 0.0025(16)
C49 0.068(3) 0.033(2) 0.058(3) 0.000(2) 0.019(2) 0.007(2)
C50 0.087(4) 0.033(2) 0.062(3) -0.012(2) 0.020(3) 0.010(2)
C51 0.088(4) 0.050(3) 0.056(3) -0.011(2) 0.025(3) 0.020(3)
C52 0.067(3) 0.044(2) 0.041(2) -0.0071(19) 0.018(2) 0.009(2)
C53 0.0433(19) 0.0333(19) 0.0353(19) -0.0029(15) 0.0097(15) 0.0090(16)
N54 0.0329(14) 0.0322(17) 0.0364(16) -0.0028(13) 0.0110(12) 0.0027(12)
C55 0.0322(16) 0.0353(19) 0.0358(19) 0.0008(15) 0.0072(14) 0.0010(15)
C56 0.0364(18) 0.044(2) 0.040(2) 0.0031(17) 0.0130(15) -0.0008(16)
C57 0.0397(18) 0.051(2) 0.036(2) 0.0071(18) 0.0108(15) -0.0027(18)
C58 0.0360(18) 0.063(3) 0.039(2) 0.016(2) 0.0065(15) -0.003(2)
C59 0.0322(17) 0.041(2) 0.044(2) 0.0080(17) 0.0100(15) 0.0001(16)
C60 0.0322(16) 0.0296(17) 0.0382(19) 0.0060(15) 0.0095(14) -0.0030(15)
O60 0.0341(12) 0.0356(14) 0.0351(13) -0.0021(11) 0.0105(10) 0.0007(11)
C61 0.047(2) 0.076(4) 0.073(3) -0.020(3) 0.034(2) -0.006(2)
C62 0.067(3) 0.072(4) 0.104(5) -0.013(4) 0.044(3) 0.007(3)
C63 0.068(3) 0.099(5) 0.081(4) -0.045(4) 0.045(3) -0.023(3)
C64 0.065(3) 0.105(6) 0.115(5) -0.032(5) 0.056(4) -0.007(4)
C65 0.070(4) 0.086(6) 0.081(5) -0.014(4) 0.045(4) -0.039(4)
C66 0.093(6) 0.132(10) 0.077(5) -0.009(6) 0.031(5) -0.068(7)
C67 0.108(7) 0.112(8) 0.071(5) -0.002(5) 0.044(5) -0.061(6)
C68 0.147(10) 0.060(6) 0.263(18) -0.058(8) 0.152(12) -0.066(7)
C69 0.045(2) 0.077(3) 0.039(2) 0.003(2) 0.0133(17) -0.009(2)
C70 0.060(3) 0.136(6) 0.044(3) 0.011(3) 0.025(2) 0.002(3)
C71 0.062(3) 0.094(5) 0.056(3) -0.012(3) 0.021(2) -0.016(3)
C72 0.087(4) 0.086(4) 0.049(3) 0.020(3) 0.025(3) -0.009(3)
C73 0.0325(18) 0.064(3) 0.048(2) 0.011(2) 0.0107(17) 0.0028(19)
C74 0.034(2) 0.126(6) 0.061(3) 0.027(3) 0.014(2) 0.011(3)
C75 0.038(2) 0.069(3) 0.063(3) 0.014(3) 0.0197(19) -0.003(2)
C76 0.052(2) 0.056(3) 0.099(4) 0.010(3) 0.035(3) 0.013(2)
O80 0.0312(11) 0.0290(12) 0.0317(12) 0.0005(11) 0.0071(9) 0.0024(10)
C81 0.051(2) 0.039(2) 0.036(2) -0.0004(16) 0.0133(17) 0.0036(18)
C82 0.052(2) 0.036(2) 0.046(2) -0.0036(18) -0.0016(19) 0.0053(19)
C83 0.059(3) 0.054(3) 0.058(3) -0.006(2) 0.012(2) 0.018(2)
C84 0.072(3) 0.076(4) 0.081(4) -0.020(3) 0.015(3) 0.033(3)
C85 0.083(4) 0.058(4) 0.095(5) -0.022(3) 0.002(4) 0.023(3)
C86 0.070(4) 0.038(3) 0.084(4) -0.007(3) -0.020(3) 0.015(3)
C87 0.066(3) 0.045(3) 0.059(3) 0.000(2) -0.007(2) 0.003(2)
O90 0.0357(11) 0.0284(12) 0.0314(12) 0.0009(10) 0.0095(9) 0.0029(11)
C101 0.073(5) 0.084(6) 0.068(5) 0.020(5) -0.010(4) -0.018(5)
C102 0.093(6) 0.081(6) 0.082(5) 0.004(5) 0.015(5) -0.013(5)
C103 0.127(7) 0.086(6) 0.114(7) 0.002(6) 0.040(6) -0.011(6)
C104 0.131(7) 0.060(5) 0.111(7) -0.002(5) 0.044(6) -0.014(5)
C105 0.097(6) 0.071(5) 0.083(5) 0.005(4) 0.013(5) -0.017(5)
C106 0.094(6) 0.108(7) 0.063(5) -0.014(5) 0.011(4) -0.008(6)
C121 0.195(10) 0.149(10) 0.103(7) -0.017(7) 0.060(7) -0.019(9)
C122 0.142(8) 0.139(9) 0.124(8) -0.031(7) 0.023(7) -0.011(8)
C123 0.113(8) 0.143(9) 0.136(8) -0.021(8) 0.020(7) 0.024(8)
C124 0.113(7) 0.155(9) 0.158(9) -0.010(8) 0.014(7) -0.006(8)
C125 0.135(8) 0.185(9) 0.153(9) 0.006(8) 0.003(7) -0.003(8)
C126 0.140(8) 0.172(9) 0.103(7) 0.016(8) 0.010(7) 0.022(8)

loop_
_atom_type_symbol
_atom_type_description
_atom_type_scat_dispersion_real
_atom_type_scat_dispersion_imag
_atom_type_scat_source
C C 0.0181 0.0091 'International Tables Vol C Tables 4.2.6.8 and 6.1.1.4'
H H 0.0000 0.0000 'International Tables Vol C Tables 4.2.6.8 and 6.1.1.4'
Al Al 0.2130 0.2455 'International Tables Vol C Tables 4.2.6.8 and 6.1.1.4'
N N 0.0311 0.0180 'International Tables Vol C Tables 4.2.6.8 and 6.1.1.4'
O O 0.0492 0.0322 'International Tables Vol C Tables 4.2.6.8 and 6.1.1.4'

loop_
_geom_angle_atom_site_label_1
_geom_angle_atom_site_label_2
_geom_angle_atom_site_label_3
_geom_angle
_geom_angle_site_symmetry_1
_geom_angle_site_symmetry_3
_geom_angle_publ_flag
O1 Al1 O20 95.89(12) . . ?
O1 Al1 O80 99.20(12) . . ?
O20 Al1 O80 99.15(12) . . ?
O1 Al1 O90 96.15(12) . . ?
O20 Al1 O90 167.88(12) . . ?
O80 Al1 O90 77.56(11) . . ?
O1 Al1 N7 84.58(12) . . ?
O20 Al1 N7 90.71(12) . . ?
O80 Al1 N7 168.97(12) . . ?
O90 Al1 N7 91.77(11) . . ?
O1 Al1 N14 166.64(14) . . ?
O20 Al1 N14 82.96(11) . . ?
O80 Al1 N14 94.12(12) . . ?
O90 Al1 N14 85.63(10) . . ?
N7 Al1 N14 82.13(12) . . ?
O1 Al1 Al2 101.37(10) . . ?
O20 Al1 Al2 137.19(10) . . ?
O80 Al1 Al2 39.72(7) . . ?
O90 Al1 Al2 37.89(8) . . ?
N7 Al1 Al2 129.47(9) . . ?
N14 Al1 Al2 88.19(8) . . ?
O1 C1 C6 118.8(3) . . ?
O1 C1 C2 122.4(3) . . ?
C6 C1 C2 118.7(4) . . ?
C1 O1 Al1 116.1(2) . . ?
O41 Al2 O60 92.44(12) . . ?
O41 Al2 O90 101.68(12) . . ?
O60 Al2 O90 97.44(12) . . ?
O41 Al2 O80 93.21(12) . . ?
O60 Al2 O80 172.98(13) . . ?
O90 Al2 O80 77.33(11) . . ?
O41 Al2 N47 83.88(13) . . ?
O60 Al2 N47 90.22(13) . . ?
O90 Al2 N47 170.28(12) . . ?
O80 Al2 N47 94.52(12) . . ?
O41 Al2 N54 165.18(14) . . ?
O60 Al2 N54 82.64(11) . . ?
O90 Al2 N54 92.84(12) . . ?
O80 Al2 N54 92.86(11) . . ?
N47 Al2 N54 82.17(13) . . ?
O41 Al2 Al1 97.95(9) . . ?
O60 Al2 Al1 136.41(10) . . ?
O90 Al2 Al1 39.02(7) . . ?
O80 Al2 Al1 38.36(8) . . ?
N47 Al2 Al1 132.82(9) . . ?
N54 Al2 Al1 95.20(8) . . ?
C3 C2 C1 116.8(4) . . ?
C3 C2 C21 122.8(4) . . ?
C1 C2 C21 120.2(4) . . ?
C4 C3 C2 124.7(4) . . ?
C3 C4 C5 117.4(4) . . ?
C3 C4 C25 121.2(5) . . ?
C5 C4 C25 121.2(6) . . ?
C3 C4 C25' 118.9(11) . . ?
C5 C4 C25' 123.7(11) . . ?
C6 C5 C4 120.0(4) . . ?
C5 C6 C1 122.2(4) . . ?
C5 C6 N7 124.7(4) . . ?
C1 C6 N7 112.5(3) . . ?
C6 N7 C8 124.4(3) . . ?
C6 N7 Al1 105.4(2) . . ?
C8 N7 Al1 107.3(2) . . ?
N7 C8 C13 105.7(3) . . ?
N7 C8 C9 117.2(4) . . ?
C13 C8 C9 108.8(3) . . ?
C10 C9 C8 110.5(4) . . ?
C11 C10 C9 112.6(4) . . ?
C10 C11 C12 110.5(4) . . ?
C13 C12 C11 110.0(4) . . ?
C12 C13 N14 113.2(3) . . ?
C12 C13 C8 111.8(3) . . ?
N14 C13 C8 111.7(3) . . ?
C15 N14 C13 112.1(3) . . ?
C15 N14 Al1 104.4(2) . . ?
C13 N14 Al1 109.7(2) . . ?
C16 C15 C20 122.7(3) . . ?
C16 C15 N14 124.2(3) . . ?
C20 C15 N14 113.1(3) . . ?
C15 C16 C17 119.3(3) . . ?
C16 C17 C18 117.8(3) . . ?
C16 C17 C29 122.6(4) . . ?
C18 C17 C29 119.5(4) . . ?
C17 C18 C19 124.2(3) . . ?
C18 C19 C20 117.0(3) . . ?
C18 C19 C33 123.0(3) . . ?
C20 C19 C33 120.0(4) . . ?
O20 C20 C15 118.3(3) . . ?
O20 C20 C19 122.9(3) . . ?
C15 C20 C19 118.8(3) . . ?
C20 O20 Al1 114.7(2) . . ?
C22 C21 C2 112.1(3) . . ?
C22 C21 C23 108.0(4) . . ?
C2 C21 C23 112.1(4) . . ?
C22 C21 C24 108.9(5) . . ?
C2 C21 C24 108.2(4) . . ?
C23 C21 C24 107.3(4) . . ?
C27 C25 C26 110.0(8) . . ?
C27 C25 C28 109.0(9) . . ?
C26 C25 C28 108.8(9) . . ?
C27 C25 C4 109.6(8) . . ?
C26 C25 C4 107.9(8) . . ?
C28 C25 C4 111.4(7) . . ?
C28' C25' C26' 111.1(15) . . ?
C28' C25' C27' 109.6(15) . . ?
C26' C25' C27' 108.3(14) . . ?
C28' C25' C4 111(2) . . ?
C26' C25' C4 113(2) . . ?
C27' C25' C4 103(2) . . ?
C30 C29 C32 109.8(5) . . ?
C30 C29 C17 112.0(4) . . ?
C32 C29 C17 109.4(4) . . ?
C30 C29 C31 108.6(5) . . ?
C32 C29 C31 107.9(4) . . ?
C17 C29 C31 109.1(4) . . ?
C35 C33 C36 110.5(5) . . ?
C35 C33 C19 109.9(4) . . ?
C36 C33 C19 109.7(4) . . ?
C35 C33 C34 109.1(5) . . ?
C36 C33 C34 107.0(4) . . ?
C19 C33 C34 110.6(4) . . ?
O41 C41 C46 117.7(3) . . ?
O41 C41 C42 123.1(4) . . ?
C46 C41 C42 119.1(4) . . ?
C41 O41 Al2 110.4(2) . . ?
C43 C42 C41 116.7(5) . . ?
C43 C42 C61 122.5(4) . . ?
C41 C42 C61 120.8(4) . . ?
C44 C43 C42 124.8(4) . . ?
C43 C44 C45 117.3(5) . . ?
C43 C44 C65' 120.0(15) . . ?
C45 C44 C65' 122.3(15) . . ?
C43 C44 C65 122.7(5) . . ?
C45 C44 C65 119.9(6) . . ?
C46 C45 C44 120.3(5) . . ?
C45 C46 C41 121.8(4) . . ?
C45 C46 N47 124.3(4) . . ?
C41 C46 N47 113.9(4) . . ?
C46 N47 C48 120.8(3) . . ?
C46 N47 Al2 101.1(2) . . ?
C48 N47 Al2 110.8(2) . . ?
N47 C48 C53 105.8(3) . . ?
N47 C48 C49 113.9(4) . . ?
C53 C48 C49 109.5(4) . . ?
C50 C49 C48 110.7(4) . . ?
C51 C50 C49 112.7(5) . . ?
C50 C51 C52 109.3(4) . . ?
C53 C52 C51 110.6(4) . . ?
N54 C53 C48 109.7(3) . . ?
N54 C53 C52 114.7(4) . . ?
C48 C53 C52 111.8(4) . . ?
C55 N54 C53 114.1(3) . . ?
C55 N54 Al2 104.8(2) . . ?
C53 N54 Al2 108.7(2) . . ?
C56 C55 C60 122.7(3) . . ?
C56 C55 N54 123.3(3) . . ?
C60 C55 N54 114.0(3) . . ?
C57 C56 C55 119.3(4) . . ?
C56 C57 C58 117.5(4) . . ?
C56 C57 C69 121.9(4) . . ?
C58 C57 C69 120.5(4) . . ?
C59 C58 C57 124.6(4) . . ?
C58 C59 C60 116.8(3) . . ?
C58 C59 C73 123.0(3) . . ?
C60 C59 C73 120.1(4) . . ?
O60 C60 C55 117.5(3) . . ?
O60 C60 C59 124.0(3) . . ?
C55 C60 C59 118.5(3) . . ?
C60 O60 Al2 116.8(2) . . ?
C42 C61 C62 110.2(5) . . ?
C42 C61 C64 112.4(5) . . ?
C62 C61 C64 107.9(5) . . ?
C42 C61 C63 109.1(5) . . ?
C62 C61 C63 110.5(6) . . ?
C64 C61 C63 106.7(5) . . ?
C67 C65 C68 110.8(8) . . ?
C67 C65 C44 110.4(6) . . ?
C68 C65 C44 112.2(6) . . ?
C67 C65 C66 109.4(7) . . ?
C68 C65 C66 107.7(8) . . ?
C44 C65 C66 106.1(7) . . ?
C67' C65' C68' 108.8(17) . . ?
C67' C65' C66' 108.6(17) . . ?
C68' C65' C66' 107.8(16) . . ?
C67' C65' C44 99(4) . . ?
C68' C65' C44 112(3) . . ?
C66' C65' C44 120(4) . . ?
C57 C69 C71 109.9(4) . . ?
C57 C69 C72 109.6(5) . . ?
C71 C69 C72 108.9(5) . . ?
C57 C69 C70 112.0(4) . . ?
C71 C69 C70 107.3(5) . . ?
C72 C69 C70 109.2(5) . . ?
C76 C73 C75 109.3(4) . . ?
C76 C73 C74 108.0(5) . . ?
C75 C73 C74 107.7(4) . . ?
C76 C73 C59 110.6(4) . . ?
C75 C73 C59 109.5(4) . . ?
C74 C73 C59 111.6(4) . . ?
C81 O80 Al1 127.7(2) . . ?
C81 O80 Al2 125.6(2) . . ?
Al1 O80 Al2 101.92(12) . . ?
O80 C81 C82 110.8(3) . . ?
C83 C82 C87 119.0(5) . . ?
C83 C82 C81 119.1(4) . . ?
C87 C82 C81 121.9(5) . . ?
C82 C83 C84 120.1(6) . . ?
C85 C84 C83 121.1(8) . . ?
C84 C85 C86 120.3(6) . . ?
C85 C86 C87 119.3(6) . . ?
C82 C87 C86 120.2(7) . . ?
Al2 O90 Al1 103.09(12) . . ?
C102 C101 C106 120.0 . . ?
C101 C102 C103 120.0 . . ?
C104 C103 C102 120.0 . . ?
C103 C104 C105 120.0 . . ?
C106 C105 C104 120.0 . . ?
C105 C106 C101 120.0 . . ?
C112 C111 C116 120.0 . . ?
C111 C112 C113 120.0 . . ?
C114 C113 C112 120.0 . . ?
C113 C114 C115 120.0 . . ?
C116 C115 C114 120.0 . . ?
C115 C116 C111 120.0 . . ?
C122 C121 C126 120.0 . . ?
C121 C122 C123 120.0 . . ?
C124 C123 C122 120.0 . . ?
C125 C124 C123 120.0 . . ?
C124 C125 C126 120.0 . . ?
C125 C126 C121 120.0 . . ?
C132 C131 C136 120.0 . . ?
C131 C132 C133 120.0 . . ?
C134 C133 C132 120.0 . . ?
C133 C134 C135 120.0 . . ?
C136 C135 C134 120.0 . . ?
C135 C136 C131 120.0 . . ?

loop_
_geom_bond_atom_site_label_1
_geom_bond_atom_site_label_2
_geom_bond_distance
_geom_bond_site_symmetry_2
_geom_bond_publ_flag
Al1 O1 1.817(3) . ?
Al1 O20 1.846(3) . ?
Al1 O80 1.869(3) . ?
Al1 O90 1.905(2) . ?
Al1 N7 2.075(3) . ?
Al1 N14 2.092(3) . ?
Al1 Al2 2.9471(14) . ?
C1 O1 1.332(5) . ?
C1 C6 1.408(6) . ?
C1 C2 1.417(5) . ?
Al2 O41 1.832(3) . ?
Al2 O60 1.849(3) . ?
Al2 O90 1.858(3) . ?
Al2 O80 1.925(2) . ?
Al2 N47 2.089(4) . ?
Al2 N54 2.094(3) . ?
C2 C3 1.398(7) . ?
C2 C21 1.530(6) . ?
C3 C4 1.391(7) . ?
C4 C5 1.394(7) . ?
C4 C25 1.550(9) . ?
C4 C25' 1.554(19) . ?
C5 C6 1.385(6) . ?
C6 N7 1.462(5) . ?
N7 C8 1.488(5) . ?
C8 C13 1.535(6) . ?
C8 C9 1.536(6) . ?
C9 C10 1.521(7) . ?
C10 C11 1.495(8) . ?
C11 C12 1.548(7) . ?
C12 C13 1.507(6) . ?
C13 N14 1.508(5) . ?
N14 C15 1.458(4) . ?
C15 C16 1.391(5) . ?
C15 C20 1.403(5) . ?
C16 C17 1.391(5) . ?
C17 C18 1.399(6) . ?
C17 C29 1.548(5) . ?
C18 C19 1.401(6) . ?
C19 C20 1.413(5) . ?
C19 C33 1.543(6) . ?
C20 O20 1.331(5) . ?
C21 C22 1.527(7) . ?
C21 C23 1.531(6) . ?
C21 C24 1.536(6) . ?
C25 C27 1.505(12) . ?
C25 C26 1.519(11) . ?
C25 C28 1.528(12) . ?
C25' C28' 1.505(17) . ?
C25' C26' 1.508(17) . ?
C25' C27' 1.520(17) . ?
C29 C30 1.508(7) . ?
C29 C32 1.523(7) . ?
C29 C31 1.550(7) . ?
C33 C35 1.518(9) . ?
C33 C36 1.533(7) . ?
C33 C34 1.551(7) . ?
C41 O41 1.354(5) . ?
C41 C46 1.405(7) . ?
C41 C42 1.410(6) . ?
C42 C43 1.396(8) . ?
C42 C61 1.525(8) . ?
C43 C44 1.383(9) . ?
C44 C45 1.390(7) . ?
C44 C65' 1.54(2) . ?
C44 C65 1.542(8) . ?
C45 C46 1.381(6) . ?
C46 N47 1.453(5) . ?
N47 C48 1.501(5) . ?
C48 C53 1.525(6) . ?
C48 C49 1.543(6) . ?
C49 C50 1.531(7) . ?
C50 C51 1.493(9) . ?
C51 C52 1.541(7) . ?
C52 C53 1.536(6) . ?
C53 N54 1.502(5) . ?
N54 C55 1.457(5) . ?
C55 C56 1.396(6) . ?
C55 C60 1.400(5) . ?
C56 C57 1.387(6) . ?
C57 C58 1.404(6) . ?
C57 C69 1.533(6) . ?
C58 C59 1.393(6) . ?
C59 C60 1.419(5) . ?
C59 C73 1.543(6) . ?
C60 O60 1.319(5) . ?
C61 C62 1.525(10) . ?
C61 C64 1.543(7) . ?
C61 C63 1.545(8) . ?
C65 C67 1.507(10) . ?
C65 C68 1.516(12) . ?
C65 C66 1.544(12) . ?
C65' C67' 1.525(18) . ?
C65' C68' 1.527(18) . ?
C65' C66' 1.530(18) . ?
C69 C71 1.535(8) . ?
C69 C72 1.535(9) . ?
C69 C70 1.541(7) . ?
C73 C76 1.520(9) . ?
C73 C75 1.534(7) . ?
C73 C74 1.542(6) . ?
O80 C81 1.436(5) . ?
C81 C82 1.525(6) . ?
C82 C83 1.376(8) . ?
C82 C87 1.387(8) . ?
C83 C84 1.389(8) . ?
C84 C85 1.342(12) . ?
C85 C86 1.382(12) . ?
C86 C87 1.398(9) . ?
C101 C102 1.3900 . ?
C101 C106 1.3900 . ?
C102 C103 1.3900 . ?
C103 C104 1.3900 . ?
C104 C105 1.3900 . ?
C105 C106 1.3900 . ?
C111 C112 1.3900 . ?
C111 C116 1.3900 . ?
C112 C113 1.3900 . ?
C113 C114 1.3900 . ?
C114 C115 1.3900 . ?
C115 C116 1.3900 . ?
C121 C122 1.3900 . ?
C121 C126 1.3900 . ?
C122 C123 1.3900 . ?
C123 C124 1.3900 . ?
C124 C125 1.3900 . ?
C125 C126 1.3900 . ?
C131 C132 1.3900 . ?
C131 C136 1.3900 . ?
C132 C133 1.3900 . ?
C133 C134 1.3900 . ?
C134 C135 1.3900 . ?
C135 C136 1.3900 . ?

loop_
_geom_hbond_atom_site_label_D
_geom_hbond_atom_site_label_H
_geom_hbond_atom_site_label_A
_geom_hbond_distance_DH
_geom_hbond_distance_HA
_geom_hbond_distance_DA
_geom_hbond_angle_DHA
_geom_hbond_site_symmetry_A
_geom_hbond_publ_flag
N14 H14 O41 0.9000(2) 2.418(10) 3.180(4) 142.5(12) . yes
